data_7239482
loop_
_publ_author_name
'Katagiri, Hiroshi'
'Tanaka, Shinya'
'Ohkubo, Kazuya'
'Akahira, Yuki'
'Morohashi, Naoya'
'Iki, Nobukiho'
'Hattori, Tetsutaro'
'Miyano, Sotaro'

_publ_section_title
;
 Regioselective synthesis of 1,2- and 1,3-diaminothiacalix[4]arenes via
 nucleophilic aromatic substitution and their X-ray structures
;
_journal_issue 19
_journal_name_full 'RSC Advances'
_journal_page_first 9608
_journal_paper_doi 10.1039/c3ra47718e
_journal_volume 4
_journal_year 2014
_chemical_formula_moiety 'C40 H50 N2 O2 S4, C2 H3 N'
_chemical_formula_sum 'C42 H53 N3 O2 S4'
_chemical_formula_weight 757.09
_space_group_IT_number 56
_space_group_name_Hall '-P 2ab 2ac'
_space_group_name_H-M_alt 'P c c n'
_symmetry_cell_setting orthorhombic
_symmetry_space_group_name_H-M 'P c c n'
_atom_sites_solution_hydrogens geom
_atom_sites_solution_primary direct
_atom_sites_solution_secondary difmap
_audit_creation_method SHELXL-97
_cell_angle_alpha 90.00
_cell_angle_beta 90.00
_cell_angle_gamma 90.00
_cell_formula_units_Z 4
_cell_length_a 15.400(5)
_cell_length_b 15.405(5)
_cell_length_c 17.403(5)
_cell_measurement_reflns_used 9344
_cell_measurement_temperature 113
_cell_measurement_theta_max 27.48
_cell_measurement_theta_min 3.18
_cell_volume 4129(2)
_computing_cell_refinement 'FS-PROCESS-AUTO(Rigaku/MSC Inc., 2005)'
_computing_data_collection 'FS-PROCESS-AUTO(Rigaku/MSC Inc., 2005)'
_computing_data_reduction 'CrystalStructure (Rigaku/MSC, 2003)'
_computing_molecular_graphics 'ORTEPIII (Burnett & Johnson, 1996) and PLATON (Spek, 2009)'
_computing_publication_material 'Yadokari-XG 2009 (Wakita, 2001, Kabuto et al., 2009)'
_computing_structure_refinement 'SHELXL-97 (Sheldrick, 1997)'
_computing_structure_solution 'SHELXS-97 (Sheldrick, 1990)'
_diffrn_ambient_temperature 113
_diffrn_detector_area_resol_mean 27.48
_diffrn_measured_fraction_theta_full 0.992
_diffrn_measured_fraction_theta_max 0.992
_diffrn_measurement_device_type 'Mercury CCD'
_diffrn_measurement_method \w
_diffrn_radiation_monochromator graphite
_diffrn_radiation_source 'fine-focus sealed tube'
_diffrn_radiation_type MoK\a
_diffrn_radiation_wavelength 0.71069
_diffrn_reflns_av_R_equivalents 0.0000
_diffrn_reflns_av_sigmaI/netI 0.0664
_diffrn_reflns_limit_h_max 19
_diffrn_reflns_limit_h_min -19
_diffrn_reflns_limit_k_max 19
_diffrn_reflns_limit_k_min -19
_diffrn_reflns_limit_l_max 22
_diffrn_reflns_limit_l_min -22
_diffrn_reflns_number 30747
_diffrn_reflns_theta_full 27.49
_diffrn_reflns_theta_max 27.49
_diffrn_reflns_theta_min 3.18
_exptl_absorpt_coefficient_mu 0.268
_exptl_absorpt_correction_T_max 1.0000
_exptl_absorpt_correction_T_min 0.8728
_exptl_absorpt_correction_type multi-scan
_exptl_absorpt_process_details '(ABSCOR; Higashi, 1995)'
_exptl_crystal_colour Colorless
_exptl_crystal_density_diffrn 1.218
_exptl_crystal_density_method 'not measured'
_exptl_crystal_description Prism
_exptl_crystal_F_000 1612
_exptl_crystal_size_max 0.20
_exptl_crystal_size_mid 0.20
_exptl_crystal_size_min 0.20
_refine_diff_density_max 0.632
_refine_diff_density_min -0.719
_refine_diff_density_rms 0.071
_refine_ls_extinction_method none
_refine_ls_goodness_of_fit_ref 1.066
_refine_ls_hydrogen_treatment constr
_refine_ls_matrix_type full
_refine_ls_number_parameters 455
_refine_ls_number_reflns 30747
_refine_ls_number_restraints 736
_refine_ls_restrained_S_all 1.119
_refine_ls_R_factor_all 0.1383
_refine_ls_R_factor_gt 0.0974
_refine_ls_shift/su_max 0.002
_refine_ls_shift/su_mean 0.000
_refine_ls_structure_factor_coef Fsqd
_refine_ls_weighting_details 'calc w=1/[\s^2^(Fo^2^)+(0.0843P)^2^+9.1652P] where P=(Fo^2^+2Fc^2^)/3'
_refine_ls_weighting_scheme calc
_refine_ls_wR_factor_gt 0.2057
_refine_ls_wR_factor_ref 0.2325
_reflns_number_gt 21020
_reflns_number_total 30747
_reflns_threshold_expression >2sigma(I)
_cod_data_source_file c3ra47718e.txt
_cod_data_source_block 5b_MeCN
_cod_depositor_comments
;
The following automatic conversions were performed:

data item '_exptl_absorpt_correction_type' value 'Multi-scan' was
changed to 'multi-scan' in accordance with the
/home/saulius/struct/COD-crude-data/automatic-downloads/DataCite-retrospective/RSC/depositions/lib/dictionaries/cif_core.dic
dictionary named 'cif_core.dic' version 2.4.2 last updated on
2011-04-26.

data item '_symmetry_cell_setting' value 'Orthorhombic' was changed
to 'orthorhombic' in accordance with the
/home/saulius/struct/COD-crude-data/automatic-downloads/DataCite-retrospective/RSC/depositions/lib/dictionaries/cif_core.dic
dictionary named 'cif_core.dic' version 2.4.2 last updated on
2011-04-26.

Automatic conversion script
Id: cif_fix_values 6909 2019-04-08 15:41:33Z antanas 
;
_cod_database_code 7239482

loop_
_symmetry_equiv_pos_as_xyz
'x, y, z'
'-x+1/2, -y+1/2, z'
'x+1/2, -y, -z+1/2'
'-x, y+1/2, -z+1/2'
'-x, -y, -z'
'x-1/2, y-1/2, -z'
'-x-1/2, y, z-1/2'
'x, -y-1/2, z-1/2'

loop_
_atom_site_label
_atom_site_type_symbol
_atom_site_fract_x
_atom_site_fract_y
_atom_site_fract_z
_atom_site_U_iso_or_equiv
_atom_site_adp_type
_atom_site_occupancy
_atom_site_symmetry_multiplicity
_atom_site_calc_flag
_atom_site_refinement_flags
_atom_site_disorder_assembly
_atom_site_disorder_group
S2B S 0.0605(4) 0.4107(4) 0.3604(2) 0.0419(7) Uani 0.50 1 d PU . 2
S2A S 0.0898(6) 0.0495(4) 0.3460(6) 0.0370(9) Uani 0.50 1 d PU A 1
S1B S 0.0802(6) 0.0669(5) 0.3551(6) 0.0412(10) Uani 0.50 1 d PU B 2
S1A S 0.0546(4) 0.4222(4) 0.3410(2) 0.0378(7) Uani 0.50 1 d PU . 1
O1A O 0.1173(4) 0.2504(3) 0.4081(4) 0.0352(10) Uani 0.50 1 d PDU A 1
C1A C 0.0689(4) 0.2418(7) 0.3374(4) 0.0377(7) Uani 0.50 1 d PDU A 1
C2A C 0.0385(5) 0.3136(9) 0.3000(5) 0.0377(7) Uani 0.50 1 d PDU A 1
C3A C -0.0068(5) 0.3072(6) 0.2367(5) 0.0416(7) Uani 0.50 1 d PDU A 1
H3A H -0.0296 0.3582 0.2137 0.050 Uiso 0.50 1 calc PR A 1
C4A C -0.0224(4) 0.2266(4) 0.2025(3) 0.0454(6) Uani 0.50 1 d PDU A 1
C5A C 0.0064(4) 0.1526(5) 0.2435(3) 0.0431(7) Uani 0.50 1 d PDU A 1
H5A H -0.0060 0.0966 0.2235 0.052 Uiso 0.50 1 calc PR A 1
C6A C 0.0488(5) 0.1588(9) 0.3067(6) 0.0397(7) Uani 0.50 1 d PDU A 1
C7A C -0.0683(4) 0.2179(4) 0.1260(3) 0.0514(7) Uani 0.50 1 d PDU A 1
C8A C -0.0738(4) 0.3047(4) 0.0828(4) 0.0579(11) Uani 0.50 1 d PDU A 1
H8A H -0.0948 0.2945 0.0304 0.087 Uiso 0.50 1 calc PR A 1
H8A0 H -0.0161 0.3315 0.0808 0.087 Uiso 0.50 1 calc PR A 1
H8A1 H -0.1141 0.3436 0.1096 0.087 Uiso 0.50 1 calc PR A 1
C9A C -0.1481(4) 0.1706(5) 0.1295(4) 0.0593(13) Uani 0.50 1 d PDU A 1
H9A H -0.1901 0.2028 0.1607 0.089 Uiso 0.50 1 calc PR A 1
H9A0 H -0.1376 0.1136 0.1528 0.089 Uiso 0.50 1 calc PR A 1
H9A1 H -0.1711 0.1628 0.0775 0.089 Uiso 0.50 1 calc PR A 1
C10A C -0.0275(5) 0.1488(5) 0.0649(5) 0.0557(13) Uani 0.50 1 d PDU A 1
H10A H -0.0456 0.1645 0.0127 0.084 Uiso 0.50 1 calc PR A 1
H10B H -0.0484 0.0903 0.0770 0.084 Uiso 0.50 1 calc PR A 1
H10C H 0.0360 0.1501 0.0682 0.084 Uiso 0.50 1 calc PR A 1
O1B O 0.2607(4) 0.1279(3) 0.4071(3) 0.0383(10) Uani 0.50 1 d PDU B 2
C1B C 0.2667(7) 0.0737(4) 0.3372(4) 0.0437(7) Uani 0.50 1 d PDU B 2
C2B C 0.1902(11) 0.0432(6) 0.3070(7) 0.0444(7) Uani 0.50 1 d PDU B 2
C3B C 0.1924(5) -0.0043(5) 0.2469(4) 0.0484(7) Uani 0.50 1 d PDU B 2
H3B H 0.1389 -0.0267 0.2282 0.058 Uiso 0.50 1 calc PR B 2
C4B C 0.2670(4) -0.0256(4) 0.2072(3) 0.0514(7) Uani 0.50 1 d PDU B 2
C5B C 0.3455(5) 0.0035(4) 0.2408(4) 0.0490(7) Uani 0.50 1 d PDU B 2
H5B H 0.3994 -0.0123 0.2182 0.059 Uiso 0.50 1 calc PR B 2
C6B C 0.3447(9) 0.0511(6) 0.3015(6) 0.0452(7) Uani 0.50 1 d PDU . 2
C7B C 0.2723(4) -0.0806(4) 0.1352(4) 0.0610(8) Uani 0.50 1 d PDU B 2
C8B C 0.1886(4) -0.1168(4) 0.1044(4) 0.0692(12) Uani 0.50 1 d PDU B 2
H8B H 0.1472 -0.0694 0.0961 0.104 Uiso 0.50 1 calc PR B 2
H8B0 H 0.1643 -0.1581 0.1415 0.104 Uiso 0.50 1 calc PR B 2
H8B1 H 0.1996 -0.1466 0.0556 0.104 Uiso 0.50 1 calc PR B 2
C9B C 0.3313(5) -0.0428(5) 0.0794(4) 0.0697(12) Uani 0.50 1 d PDU B 2
H9B H 0.3229 -0.0709 0.0294 0.104 Uiso 0.50 1 calc PR B 2
H9B0 H 0.3913 -0.0514 0.0965 0.104 Uiso 0.50 1 calc PR B 2
H9B1 H 0.3195 0.0195 0.0747 0.104 Uiso 0.50 1 calc PR B 2
C10B C 0.3263(5) -0.1723(5) 0.1478(4) 0.0730(14) Uani 0.50 1 d PDU B 2
H10D H 0.2960 -0.2082 0.1858 0.110 Uiso 0.50 1 calc PR B 2
H10E H 0.3850 -0.1594 0.1662 0.110 Uiso 0.50 1 calc PR B 2
H10F H 0.3297 -0.2037 0.0989 0.110 Uiso 0.50 1 calc PR B 2
N1A N 0.2547(5) 0.0958(4) 0.4185(4) 0.0526(12) Uani 0.50 1 d PDU A 1
C11A C 0.2605(7) 0.0652(3) 0.3473(5) 0.0424(7) Uani 0.50 1 d PDU A 1
C12A C 0.1856(11) 0.0379(6) 0.3047(7) 0.0442(7) Uani 0.50 1 d PDU A 1
C13A C 0.1939(6) 0.0057(5) 0.2256(4) 0.0484(7) Uani 0.50 1 d PDU A 1
H13A H 0.1430 -0.0108 0.1985 0.058 Uiso 0.50 1 calc PR A 1
C14A C 0.2735(4) -0.0014(4) 0.1891(4) 0.0509(7) Uani 0.50 1 d PDU A 1
C15A C 0.3459(5) 0.0249(4) 0.2305(4) 0.0487(7) Uani 0.50 1 d PDU A 1
H15A H 0.4011 0.0234 0.2063 0.058 Uiso 0.50 1 calc PR A 1
C16A C 0.3404(9) 0.0553(6) 0.3111(6) 0.0451(7) Uani 0.50 1 d PDU . 1
C17A C 0.2762(4) -0.0378(4) 0.1076(4) 0.0572(9) Uani 0.50 1 d PDU A 1
C18A C 0.1934(4) -0.0294(5) 0.0665(4) 0.0659(14) Uani 0.50 1 d PDU A 1
H18A H 0.1795 0.0322 0.0598 0.099 Uiso 0.50 1 calc PR A 1
H18B H 0.1473 -0.0576 0.0962 0.099 Uiso 0.50 1 calc PR A 1
H18C H 0.1982 -0.0573 0.0161 0.099 Uiso 0.50 1 calc PR A 1
C19A C 0.3508(5) 0.0071(5) 0.0594(5) 0.0708(15) Uani 0.50 1 d PDU A 1
H19A H 0.3392 0.0695 0.0555 0.106 Uiso 0.50 1 calc PR A 1
H19B H 0.3526 -0.0182 0.0077 0.106 Uiso 0.50 1 calc PR A 1
H19C H 0.4067 -0.0021 0.0849 0.106 Uiso 0.50 1 calc PR A 1
C20A C 0.2917(5) -0.1321(4) 0.1177(4) 0.0728(11) Uani 0.50 1 d PDU A 1
H20A H 0.2760 -0.1628 0.0704 0.109 Uiso 0.50 1 calc PR A 1
H20B H 0.2562 -0.1538 0.1603 0.109 Uiso 0.50 1 calc PR A 1
H20C H 0.3532 -0.1421 0.1291 0.109 Uiso 0.50 1 calc PR A 1
N1B N 0.1076(5) 0.2229(4) 0.4155(4) 0.0423(12) Uani 0.50 1 d PDU B 2
C11B C 0.0731(4) 0.2345(7) 0.3471(4) 0.0370(7) Uani 0.50 1 d PDU B 2
C12B C 0.0437(5) 0.3130(9) 0.3127(5) 0.0381(6) Uani 0.50 1 d PDU B 2
C13B C 0.0070(5) 0.3148(6) 0.2341(5) 0.0418(7) Uani 0.50 1 d PDU B 2
H13B H -0.0128 0.3681 0.2130 0.050 Uiso 0.50 1 calc PR B 2
C14B C 0.0012(4) 0.2388(4) 0.1907(3) 0.0444(6) Uani 0.50 1 d PDU B 2
C15B C 0.0250(4) 0.1602(4) 0.2238(3) 0.0432(7) Uani 0.50 1 d PDU B 2
H15B H 0.0189 0.1078 0.1955 0.052 Uiso 0.50 1 calc PR B 2
C16B C 0.0597(5) 0.1578(9) 0.3032(6) 0.0402(7) Uani 0.50 1 d PDU B 2
C17B C -0.0377(4) 0.2427(4) 0.1099(3) 0.0494(7) Uani 0.50 1 d PDU B 2
C18B C 0.0024(4) 0.3170(4) 0.0655(4) 0.0554(13) Uani 0.50 1 d PDU B 2
H18D H -0.0130 0.3119 0.0111 0.083 Uiso 0.50 1 calc PR B 2
H18E H 0.0657 0.3151 0.0711 0.083 Uiso 0.50 1 calc PR B 2
H18F H -0.0195 0.3722 0.0857 0.083 Uiso 0.50 1 calc PR B 2
C19B C -0.1377(4) 0.2585(4) 0.1191(4) 0.0613(11) Uani 0.50 1 d PDU B 2
H19D H -0.1633 0.2112 0.1491 0.092 Uiso 0.50 1 calc PR B 2
H19E H -0.1649 0.2606 0.0682 0.092 Uiso 0.50 1 calc PR B 2
H19F H -0.1473 0.3138 0.1457 0.092 Uiso 0.50 1 calc PR B 2
C20B C -0.0002(5) 0.1702(5) 0.0706(5) 0.0629(13) Uani 0.50 1 d PDU B 2
H20D H -0.0227 0.1161 0.0926 0.094 Uiso 0.50 1 calc PR B 2
H20E H 0.0631 0.1718 0.0764 0.094 Uiso 0.50 1 calc PR B 2
H20F H -0.0152 0.1731 0.0160 0.094 Uiso 0.50 1 calc PR B 2
C1S C 0.2500 0.2500 0.2032(2) 0.0727(9) Uiso 1 2 d SU . .
N1SB N 0.2366 0.1789 0.0831 0.108(2) Uiso 0.25 1 d PU C 2
C2SB C 0.2449 0.2100 0.1404 0.0876(16) Uiso 0.25 1 d PU . 2
C2SA C 0.2500 0.2500 0.1257(5) 0.0848(14) Uiso 0.50 2 d SPU . 1
N1SA N 0.2500 0.2500 0.0592(6) 0.140(2) Uiso 0.50 2 d SPU . 1

loop_
_atom_site_aniso_label
_atom_site_aniso_U_11
_atom_site_aniso_U_22
_atom_site_aniso_U_33
_atom_site_aniso_U_23
_atom_site_aniso_U_13
_atom_site_aniso_U_12
S2B 0.0382(12) 0.0456(15) 0.0418(17) 0.0055(12) 0.0154(13) -0.0015(10)
S2A 0.0304(18) 0.030(2) 0.051(2) 0.0070(18) 0.0086(12) 0.0037(15)
S1B 0.0304(16) 0.037(2) 0.057(2) -0.0011(18) 0.0062(12) 0.0097(15)
S1A 0.0333(10) 0.0433(14) 0.0367(17) 0.0095(12) 0.0024(12) 0.0032(9)
O1A 0.0338(18) 0.033(2) 0.0390(19) 0.0118(17) -0.0016(16) -0.0104(17)
C1A 0.0392(12) 0.0390(12) 0.0349(13) 0.0026(12) 0.0094(11) -0.0019(11)
C2A 0.0407(13) 0.0371(13) 0.0352(13) 0.0015(12) 0.0093(11) -0.0013(11)
C3A 0.0476(13) 0.0399(13) 0.0372(13) 0.0034(12) 0.0053(11) -0.0011(12)
C4A 0.0522(13) 0.0447(12) 0.0392(12) 0.0039(11) 0.0005(11) -0.0035(11)
C5A 0.0482(14) 0.0416(13) 0.0393(13) 0.0051(12) 0.0037(12) -0.0039(12)
C6A 0.0428(13) 0.0392(12) 0.0370(13) 0.0045(11) 0.0062(12) -0.0032(12)
C7A 0.0596(15) 0.0512(14) 0.0434(13) 0.0045(12) -0.0040(13) -0.0049(12)
C8A 0.070(2) 0.055(2) 0.049(2) 0.0120(19) -0.0148(19) 0.000(2)
C9A 0.068(3) 0.052(2) 0.058(3) 0.017(2) -0.025(2) -0.015(2)
C10A 0.060(3) 0.061(2) 0.046(2) -0.008(2) -0.002(2) -0.012(2)
O1B 0.0405(18) 0.0180(18) 0.056(2) 0.0062(17) 0.0027(16) -0.0033(17)
C1B 0.0415(12) 0.0353(13) 0.0543(15) 0.0006(12) -0.0057(12) -0.0036(12)
C2B 0.0412(13) 0.0381(13) 0.0540(15) 0.0017(12) -0.0041(12) -0.0033(12)
C3B 0.0430(13) 0.0446(14) 0.0575(15) -0.0013(12) -0.0058(13) -0.0049(12)
C4B 0.0471(12) 0.0486(14) 0.0583(15) -0.0062(12) -0.0065(12) -0.0034(12)
C5B 0.0439(13) 0.0447(14) 0.0586(15) -0.0044(12) -0.0053(12) -0.0027(13)
C6B 0.0412(13) 0.0379(13) 0.0564(15) -0.0023(12) -0.0058(12) -0.0020(12)
C7B 0.0597(14) 0.0588(16) 0.0646(16) -0.0129(14) -0.0062(13) -0.0002(14)
C8B 0.064(2) 0.073(2) 0.071(3) -0.023(2) -0.016(2) -0.002(2)
C9B 0.072(2) 0.069(2) 0.069(2) -0.019(2) -0.010(2) -0.004(2)
C10B 0.072(3) 0.069(3) 0.078(3) -0.008(3) -0.008(3) 0.009(3)
N1A 0.048(2) 0.043(2) 0.067(2) -0.002(2) -0.012(2) -0.009(2)
C11A 0.0406(12) 0.0339(13) 0.0528(15) 0.0026(12) -0.0050(12) -0.0036(12)
C12A 0.0411(13) 0.0376(13) 0.0541(15) 0.0015(12) -0.0046(12) -0.0039(12)
C13A 0.0445(13) 0.0441(14) 0.0567(15) -0.0017(13) -0.0055(13) -0.0052(12)
C14A 0.0480(12) 0.0465(13) 0.0582(15) -0.0049(12) -0.0054(11) -0.0041(12)
C15A 0.0445(13) 0.0437(14) 0.0580(15) -0.0028(13) -0.0049(12) -0.0031(13)
C16A 0.0417(13) 0.0377(13) 0.0558(15) -0.0023(12) -0.0063(12) -0.0027(12)
C17A 0.0565(16) 0.0544(17) 0.0607(18) -0.0117(15) -0.0027(15) -0.0024(16)
C18A 0.060(3) 0.078(3) 0.060(3) -0.018(3) -0.010(2) -0.012(3)
C19A 0.064(3) 0.081(3) 0.068(3) -0.013(3) 0.001(3) -0.001(3)
C20A 0.076(2) 0.070(2) 0.073(2) -0.017(2) -0.012(2) 0.006(2)
N1B 0.046(2) 0.039(2) 0.042(2) -0.010(2) 0.0003(19) -0.007(2)
C11B 0.0393(12) 0.0378(12) 0.0339(13) 0.0041(12) 0.0113(11) -0.0015(11)
C12B 0.0403(12) 0.0389(12) 0.0351(13) 0.0023(11) 0.0106(11) -0.0019(10)
C13B 0.0475(13) 0.0406(13) 0.0375(12) 0.0024(11) 0.0053(11) -0.0003(12)
C14B 0.0498(13) 0.0446(12) 0.0389(12) 0.0041(11) 0.0019(11) -0.0028(11)
C15B 0.0476(14) 0.0430(13) 0.0390(13) 0.0029(12) 0.0047(12) -0.0031(12)
C16B 0.0431(13) 0.0402(12) 0.0371(13) 0.0045(11) 0.0058(12) -0.0035(12)
C17B 0.0558(15) 0.0514(14) 0.0411(13) 0.0043(12) -0.0035(13) -0.0042(12)
C18B 0.068(3) 0.059(3) 0.040(2) 0.007(2) -0.010(2) -0.006(2)
C19B 0.068(2) 0.060(2) 0.055(2) 0.0100(19) -0.0137(19) 0.0001(19)
C20B 0.073(3) 0.068(3) 0.047(2) 0.003(2) -0.001(2) -0.009(2)

loop_
_atom_type_symbol
_atom_type_description
_atom_type_scat_dispersion_real
_atom_type_scat_dispersion_imag
_atom_type_scat_source
C C 0.0033 0.0016 'International Tables Vol C Tables 4.2.6.8 and 6.1.1.4'
H H 0.0000 0.0000 'International Tables Vol C Tables 4.2.6.8 and 6.1.1.4'
N N 0.0061 0.0033 'International Tables Vol C Tables 4.2.6.8 and 6.1.1.4'
O O 0.0106 0.0060 'International Tables Vol C Tables 4.2.6.8 and 6.1.1.4'
S S 0.1246 0.1234 'International Tables Vol C Tables 4.2.6.8 and 6.1.1.4'

loop_
_geom_angle_atom_site_label_1
_geom_angle_atom_site_label_2
_geom_angle_atom_site_label_3
_geom_angle
_geom_angle_site_symmetry_1
_geom_angle_site_symmetry_3
C12B S2B C6B 97.3(4) . 2
C12A S2A C6A 103.5(5) . .
C16B S1B C2B 95.1(5) . .
C16A S1A C2A 101.0(4) 2 .
C2A C1A C6A 118.4(8) . .
C2A C1A O1A 120.5(8) . .
C6A C1A O1A 121.0(8) . .
C3A C2A C1A 121.5(11) . .
C3A C2A S1A 118.0(10) . .
C1A C2A S1A 120.4(7) . .
C2A C3A C4A 121.2(10) . .
C2A C3A H3A 119.4 . .
C4A C3A H3A 119.4 . .
C3A C4A C5A 116.5(6) . .
C3A C4A C7A 122.2(6) . .
C5A C4A C7A 121.3(5) . .
C6A C5A C4A 122.1(8) . .
C6A C5A H5A 119.0 . .
C4A C5A H5A 119.0 . .
C5A C6A C1A 120.0(10) . .
C5A C6A S2A 114.0(9) . .
C1A C6A S2A 125.7(8) . .
C9A C7A C4A 114.1(5) . .
C9A C7A C8A 114.7(5) . .
C4A C7A C8A 112.3(5) . .
C9A C7A C10A 91.5(5) . .
C4A C7A C10A 116.8(5) . .
C8A C7A C10A 105.7(5) . .
C2B C1B C6B 118.9(8) . .
C2B C1B O1B 117.0(8) . .
C6B C1B O1B 124.1(9) . .
C3B C2B C1B 119.2(12) . .
C3B C2B S1B 119.2(12) . .
C1B C2B S1B 121.6(9) . .
C2B C3B C4B 124.6(10) . .
C2B C3B H3B 117.7 . .
C4B C3B H3B 117.7 . .
C3B C4B C5B 115.4(6) . .
C3B C4B C7B 126.3(5) . .
C5B C4B C7B 118.2(5) . .
C6B C5B C4B 120.8(8) . .
C6B C5B H5B 119.6 . .
C4B C5B H5B 119.6 . .
C5B C6B C1B 121.0(11) . .
C5B C6B S2B 128.3(9) . 2
C1B C6B S2B 110.4(7) . 2
C9B C7B C8B 116.6(6) . .
C9B C7B C4B 111.2(5) . .
C8B C7B C4B 117.1(5) . .
C9B C7B C10B 96.8(5) . .
C8B C7B C10B 99.3(5) . .
C4B C7B C10B 113.3(4) . .
C7B C8B H8B 109.5 . .
C7B C8B H8B0 109.5 . .
H8B C8B H8B0 109.5 . .
C7B C8B H8B1 109.5 . .
H8B C8B H8B1 109.5 . .
H8B0 C8B H8B1 109.5 . .
C7B C9B H9B 109.5 . .
C7B C9B H9B0 109.5 . .
H9B C9B H9B0 109.5 . .
C7B C9B H9B1 109.5 . .
H9B C9B H9B1 109.5 . .
H9B0 C9B H9B1 109.5 . .
C7B C10B H10D 109.5 . .
C7B C10B H10E 109.5 . .
H10D C10B H10E 109.5 . .
C7B C10B H10F 109.5 . .
H10D C10B H10F 109.5 . .
H10E C10B H10F 109.5 . .
N1A C11A C16A 121.5(9) . .
N1A C11A C12A 122.1(8) . .
C16A C11A C12A 116.4(9) . .
C11A C12A C13A 120.9(11) . .
C11A C12A S2A 117.5(9) . .
C13A C12A S2A 121.5(12) . .
C14A C13A C12A 122.2(9) . .
C14A C13A H13A 118.9 . .
C12A C13A H13A 118.9 . .
C13A C14A C15A 116.8(6) . .
C13A C14A C17A 118.6(5) . .
C15A C14A C17A 124.6(6) . .
C14A C15A C16A 122.6(8) . .
C14A C15A H15A 118.7 . .
C16A C15A H15A 118.7 . .
C11A C16A C15A 121.0(10) . .
C11A C16A S1A 131.8(8) . 2
C15A C16A S1A 107.1(7) . 2
C18A C17A C20A 106.5(5) . .
C18A C17A C14A 113.4(5) . .
C20A C17A C14A 104.8(5) . .
C18A C17A C19A 109.5(6) . .
C20A C17A C19A 112.0(5) . .
C14A C17A C19A 110.6(5) . .
N1B C11B C12B 128.6(9) . .
N1B C11B C16B 115.7(9) . .
C12B C11B C16B 115.6(8) . .
C11B C12B C13B 121.8(10) . .
C11B C12B S2B 119.1(7) . .
C13B C12B S2B 118.8(9) . .
C14B C13B C12B 120.5(8) . .
C14B C13B H13B 119.7 . .
C12B C13B H13B 119.7 . .
C15B C14B C13B 119.3(6) . .
C15B C14B C17B 121.2(5) . .
C13B C14B C17B 119.3(5) . .
C14B C15B C16B 120.2(7) . .
C14B C15B H15B 119.9 . .
C16B C15B H15B 119.9 . .
C11B C16B C15B 122.2(10) . .
C11B C16B S1B 111.9(8) . .
C15B C16B S1B 125.7(9) . .
C20B C17B C18B 100.5(6) . .
C20B C17B C14B 104.5(5) . .
C18B C17B C14B 109.8(4) . .
C20B C17B C19B 124.6(5) . .
C18B C17B C19B 109.6(5) . .
C14B C17B C19B 107.3(4) . .
C17B C18B H18D 109.5 . .
C17B C18B H18E 109.5 . .
H18D C18B H18E 109.5 . .
C17B C18B H18F 109.5 . .
H18D C18B H18F 109.5 . .
H18E C18B H18F 109.5 . .
C17B C19B H19D 109.5 . .
C17B C19B H19E 109.5 . .
H19D C19B H19E 109.5 . .
C17B C19B H19F 109.5 . .
H19D C19B H19F 109.5 . .
H19E C19B H19F 109.5 . .
C17B C20B H20D 109.5 . .
C17B C20B H20E 109.5 . .
H20D C20B H20E 109.5 . .
C17B C20B H20F 109.5 . .
H20D C20B H20F 109.5 . .
H20E C20B H20F 109.5 . .
C2SB C1S C2SB 59.21(17) 2 .
N1SB C2SB C2SB 116.180(10) . 2
N1SB C2SB C1S 175.23(6) . .
C2SB C2SB C1S 60.39(9) 2 .
N1SA C2SA C1S 180.000(1) . .

loop_
_geom_bond_atom_site_label_1
_geom_bond_atom_site_label_2
_geom_bond_distance
_geom_bond_site_symmetry_2
S2B C12B 1.739(14) .
S2B C6B 1.877(14) 2
S2A C12A 1.650(17) .
S2A C6A 1.925(15) .
S1B C16B 1.696(16) .
S1B C2B 1.925(17) .
S1A C16A 1.735(15) 2
S1A C2A 1.835(14) .
O1A C1A 1.445(9) .
C1A C2A 1.367(14) .
C1A C6A 1.419(15) .
C2A C3A 1.306(13) .
C3A C4A 1.398(9) .
C3A H3A 0.9500 .
C4A C5A 1.416(7) .
C4A C7A 1.514(7) .
C5A C6A 1.283(11) .
C5A H5A 0.9500 .
C7A C9A 1.430(7) .
C7A C8A 1.536(7) .
C7A C10A 1.631(8) .
C8A H8A 0.9800 .
C8A H8A0 0.9800 .
C8A H8A1 0.9800 .
C9A H9A 0.9800 .
C9A H9A0 0.9800 .
C9A H9A1 0.9800 .
C10A H10A 0.9800 .
C10A H10B 0.9800 .
C10A H10C 0.9800 .
O1B C1B 1.479(9) .
C1B C2B 1.372(15) .
C1B C6B 1.396(14) .
C2B C3B 1.277(14) .
C3B C4B 1.380(8) .
C3B H3B 0.9500 .
C4B C5B 1.415(7) .
C4B C7B 1.515(7) .
C5B C6B 1.287(11) .
C5B H5B 0.9500 .
C6B S2B 1.877(14) 2
C7B C9B 1.451(8) .
C7B C8B 1.504(7) .
C7B C10B 1.653(8) .
C8B H8B 0.9800 .
C8B H8B0 0.9800 .
C8B H8B1 0.9800 .
C9B H9B 0.9800 .
C9B H9B0 0.9800 .
C9B H9B1 0.9800 .
C10B H10D 0.9800 .
C10B H10E 0.9800 .
C10B H10F 0.9800 .
N1A C11A 1.328(9) .
C11A C16A 1.390(14) .
C11A C12A 1.435(15) .
C12A C13A 1.470(14) .
C13A C14A 1.384(8) .
C13A H13A 0.9500 .
C14A C15A 1.387(7) .
C14A C17A 1.526(7) .
C15A C16A 1.480(11) .
C15A H15A 0.9500 .
C16A S1A 1.735(15) 2
C17A C18A 1.467(7) .
C17A C20A 1.483(9) .
C17A C19A 1.583(8) .
C18A H18A 0.9800 .
C18A H18B 0.9800 .
C18A H18C 0.9800 .
C19A H19A 0.9800 .
C19A H19B 0.9800 .
C19A H19C 0.9800 .
C20A H20A 0.9800 .
C20A H20B 0.9800 .
C20A H20C 0.9800 .
N1B C11B 1.315(9) .
C11B C12B 1.424(14) .
C11B C16B 1.422(15) .
C12B C13B 1.480(13) .
C13B C14B 1.397(9) .
C13B H13B 0.9500 .
C14B C15B 1.390(7) .
C14B C17B 1.530(6) .
C15B C16B 1.482(11) .
C15B H15B 0.9500 .
C17B C20B 1.431(9) .
C17B C18B 1.513(6) .
C17B C19B 1.567(8) .
C18B H18D 0.9800 .
C18B H18E 0.9800 .
C18B H18F 0.9800 .
C19B H19D 0.9800 .
C19B H19E 0.9800 .
C19B H19F 0.9800 .
C20B H20D 0.9800 .
C20B H20E 0.9800 .
C20B H20F 0.9800 .
C1S C2SB 1.257(3) 2
C1S C2SB 1.257(3) .
C1S C2SA 1.350(9) .
N1SB C2SB 1.1136(3) .
C2SB C2SB 1.2424(4) 2
C2SA N1SA 1.157(11) .

loop_
_geom_torsion_atom_site_label_1
_geom_torsion_atom_site_label_2
_geom_torsion_atom_site_label_3
_geom_torsion_atom_site_label_4
_geom_torsion
_geom_torsion_site_symmetry_1
_geom_torsion_site_symmetry_4
C6A C1A C2A C3A -1.2(4) . .
O1A C1A C2A C3A -178.7(3) . .
C6A C1A C2A S1A 174.9(5) . .
O1A C1A C2A S1A -2.6(5) . .
C16A S1A C2A C3A -101.4(5) 2 .
C16A S1A C2A C1A 82.4(5) 2 .
C1A C2A C3A C4A -3.3(6) . .
S1A C2A C3A C4A -179.5(6) . .
C2A C3A C4A C5A 5.7(7) . .
C2A C3A C4A C7A -174.9(4) . .
C3A C4A C5A C6A -3.7(7) . .
C7A C4A C5A C6A 176.9(5) . .
C4A C5A C6A C1A -0.6(7) . .
C4A C5A C6A S2A -174.5(5) . .
C2A C1A C6A C5A 3.1(5) . .
O1A C1A C6A C5A -179.4(4) . .
C2A C1A C6A S2A 176.3(6) . .
O1A C1A C6A S2A -6.2(7) . .
C12A S2A C6A C5A 88.6(8) . .
C12A S2A C6A C1A -84.9(8) . .
C3A C4A C7A C9A -118.1(6) . .
C5A C4A C7A C9A 61.2(7) . .
C3A C4A C7A C8A 14.6(7) . .
C5A C4A C7A C8A -166.0(5) . .
C3A C4A C7A C10A 137.0(6) . .
C5A C4A C7A C10A -43.7(7) . .
C6B C1B C2B C3B -0.5(4) . .
O1B C1B C2B C3B -179.6(3) . .
C6B C1B C2B S1B 177.2(6) . .
O1B C1B C2B S1B -1.8(6) . .
C16B S1B C2B C3B -89.9(6) . .
C16B S1B C2B C1B 92.3(7) . .
C1B C2B C3B C4B -2.5(6) . .
S1B C2B C3B C4B 179.7(6) . .
C2B C3B C4B C5B 4.8(7) . .
C2B C3B C4B C7B -179.1(4) . .
C3B C4B C5B C6B -4.3(7) . .
C7B C4B C5B C6B 179.4(5) . .
C4B C5B C6B C1B 1.6(7) . .
C4B C5B C6B S2B 174.5(6) . 2
C2B C1B C6B C5B 0.9(6) . .
O1B C1B C6B C5B 179.9(4) . .
C2B C1B C6B S2B -173.1(5) . 2
O1B C1B C6B S2B 5.9(6) . 2
C3B C4B C7B C9B 136.7(6) . .
C5B C4B C7B C9B -47.4(7) . .
C3B C4B C7B C8B -0.9(8) . .
C5B C4B C7B C8B 175.0(5) . .
C3B C4B C7B C10B -115.6(6) . .
C5B C4B C7B C10B 60.3(6) . .
N1A C11A C12A C13A 178.9(3) . .
C16A C11A C12A C13A -3.0(4) . .
N1A C11A C12A S2A 2.4(6) . .
C16A C11A C12A S2A -179.6(7) . .
C6A S2A C12A C11A 95.6(7) . .
C6A S2A C12A C13A -80.9(7) . .
C11A C12A C13A C14A 1.2(6) . .
S2A C12A C13A C14A 177.6(7) . .
C12A C13A C14A C15A -1.1(7) . .
C12A C13A C14A C17A 178.3(4) . .
C13A C14A C15A C16A 2.9(7) . .
C17A C14A C15A C16A -176.5(5) . .
N1A C11A C16A C15A -177.2(3) . .
C12A C11A C16A C15A 4.8(5) . .
N1A C11A C16A S1A -1.0(8) . 2
C12A C11A C16A S1A -179.1(7) . 2
C14A C15A C16A C11A -5.0(8) . .
C14A C15A C16A S1A 178.0(6) . 2
C13A C14A C17A C18A 22.8(8) . .
C15A C14A C17A C18A -157.9(6) . .
C13A C14A C17A C20A -93.0(6) . .
C15A C14A C17A C20A 86.4(7) . .
C13A C14A C17A C19A 146.2(6) . .
C15A C14A C17A C19A -34.4(7) . .
N1B C11B C12B C13B 179.3(3) . .
C16B C11B C12B C13B -3.9(4) . .
N1B C11B C12B S2B 5.4(6) . .
C16B C11B C12B S2B -177.8(6) . .
C6B S2B C12B C11B 102.5(5) 2 .
C6B S2B C12B C13B -71.7(5) 2 .
C11B C12B C13B C14B -0.9(6) . .
S2B C12B C13B C14B 173.0(6) . .
C12B C13B C14B C15B 4.3(7) . .
C12B C13B C14B C17B 179.5(4) . .
C13B C14B C15B C16B -2.7(7) . .
C17B C14B C15B C16B -177.9(4) . .
N1B C11B C16B C15B -177.3(4) . .
C12B C11B C16B C15B 5.5(5) . .
N1B C11B C16B S1B 7.3(6) . .
C12B C11B C16B S1B -169.9(5) . .
C14B C15B C16B C11B -2.4(7) . .
C14B C15B C16B S1B 172.4(6) . .
C2B S1B C16B C11B -104.4(6) . .
C2B S1B C16B C15B 80.4(8) . .
C15B C14B C17B C20B -30.0(7) . .
C13B C14B C17B C20B 154.9(6) . .
C15B C14B C17B C18B -137.0(6) . .
C13B C14B C17B C18B 47.9(7) . .
C15B C14B C17B C19B 104.0(6) . .
C13B C14B C17B C19B -71.1(6) . .
